data_4336713
loop_
_publ_author_name
'Daniela Giardina-Papa'
'Francesco P. Intini'
'Concetta Pacifico'
'Giovanni Natile'

_publ_contact_author_address
;
Dipartimento di Chimica
Universit\`a degli Studi di Bari  Aldo Moro
via E. Orabona 4
70125 Bari 
Italy

;
_publ_contact_author_email giovanni.natile@uniba.it
_publ_contact_author_fax '39 80 5442230'
_publ_contact_author_name
;
Prof. Giovanni, Natile
;
_publ_contact_author_phone '39 80 5442774'
_publ_section_title
;
 Isomerization of Platinum-Coordinated Iminoethers Induced by Spectator
 Ligands: Stabilization of the Z anti Configuration
;
_journal_name_full 'Inorganic Chemistry'
_journal_page_first 13058
_journal_page_last 13067
_journal_paper_doi 10.1021/ic4017118
_journal_volume 52
_journal_year 2013
_chemical_formula_moiety 'C42 H44 Cl2 N2 O2 P2 Pt, 3(C H Cl3)'
_chemical_formula_sum 'C45 H47 Cl11 N2 O2 P2 Pt'
_chemical_formula_weight 1294.81
_chemical_name_systematic
; 
 ? 
;
_space_group_IT_number 2
_symmetry_cell_setting triclinic
_symmetry_space_group_name_Hall '-P 1'
_symmetry_space_group_name_H-M 'P -1'
_atom_sites_solution_hydrogens geom
_atom_sites_solution_primary direct
_atom_sites_solution_secondary difmap
_audit_creation_method SHELXL-97
_cell_angle_alpha 102.679(1)
_cell_angle_beta 113.885(1)
_cell_angle_gamma 96.269(1)
_cell_formula_units_Z 1
_cell_length_a 9.5619(1)
_cell_length_b 11.8213(2)
_cell_length_c 13.9609(2)
_cell_measurement_reflns_used 13286
_cell_measurement_temperature 292(2)
_cell_measurement_theta_max 36.35
_cell_measurement_theta_min 1.67
_cell_volume 1372.59(4)
_computing_structure_refinement 'SHELXL-97 (Sheldrick, 1997)'
_computing_structure_solution 'SIR2004 (Burla, 2005)'
_diffrn_ambient_temperature 292(2)
_diffrn_measured_fraction_theta_full 0.998
_diffrn_measured_fraction_theta_max 0.998
_diffrn_measurement_device_type 'Nonius KappaCCD diffractometer'
_diffrn_measurement_method '\f and \w'
_diffrn_radiation_monochromator graphite
_diffrn_radiation_source 'fine-focus sealed tube'
_diffrn_radiation_type MoK\a
_diffrn_radiation_wavelength 0.71073
_diffrn_reflns_av_R_equivalents 0.0441
_diffrn_reflns_av_sigmaI/netI 0.0552
_diffrn_reflns_limit_h_max 15
_diffrn_reflns_limit_h_min -15
_diffrn_reflns_limit_k_max 19
_diffrn_reflns_limit_k_min -19
_diffrn_reflns_limit_l_max 23
_diffrn_reflns_limit_l_min -23
_diffrn_reflns_number 36675
_diffrn_reflns_theta_full 36.35
_diffrn_reflns_theta_max 36.35
_diffrn_reflns_theta_min 1.67
_diffrn_standards_number 0
_exptl_absorpt_coefficient_mu 3.186
_exptl_absorpt_correction_T_max 0.7471
_exptl_absorpt_correction_T_min 0.5763
_exptl_absorpt_correction_type multi-scan
_exptl_absorpt_process_details '(SADABS; G. M. Sheldrick, 1996)'
_exptl_crystal_colour white
_exptl_crystal_density_diffrn 1.566
_exptl_crystal_description prismatic
_exptl_crystal_F_000 642
_exptl_crystal_size_max 0.45
_exptl_crystal_size_mid 0.36
_exptl_crystal_size_min 0.135
_platon_squeeze_details
;
;
_refine_diff_density_max 2.574
_refine_diff_density_min -0.961
_refine_diff_density_rms 0.163
_refine_ls_extinction_method none
_refine_ls_goodness_of_fit_ref 1.070
_refine_ls_hydrogen_treatment constr
_refine_ls_matrix_type full
_refine_ls_number_parameters 399
_refine_ls_number_reflns 13286
_refine_ls_number_restraints 1
_refine_ls_restrained_S_all 1.073
_refine_ls_R_factor_all 0.0418
_refine_ls_R_factor_gt 0.0399
_refine_ls_shift/su_max 0.001
_refine_ls_shift/su_mean 0.000
_refine_ls_structure_factor_coef Fsqd
_refine_ls_weighting_details 'calc w=1/[\s^2^(Fo^2^)+(0.0504P)^2^+0.0000P] where P=(Fo^2^+2Fc^2^)/3'
_refine_ls_weighting_scheme calc
_refine_ls_wR_factor_gt 0.0950
_refine_ls_wR_factor_ref 0.0962
_reflns_number_gt 12735
_reflns_number_total 13286
_reflns_threshold_expression >2sigma(I)
_cod_data_source_file ic4017118_si_002.cif
_cod_data_source_block daniela
_cod_original_cell_volume 1372.59(3)
_cod_database_code 4336713

loop_
_symmetry_equiv_pos_as_xyz
'x, y, z'
'-x, -y, -z'

loop_
_atom_site_label
_atom_site_type_symbol
_atom_site_fract_x
_atom_site_fract_y
_atom_site_fract_z
_atom_site_U_iso_or_equiv
_atom_site_adp_type
_atom_site_occupancy
_atom_site_symmetry_multiplicity
_atom_site_calc_flag
_atom_site_refinement_flags
_atom_site_disorder_assembly
_atom_site_disorder_group
Pt1 Pt 0.0000 0.5000 1.0000 0.02950(4) Uani 1 2 d S . .
P1 P 0.00744(7) 0.31739(5) 1.03652(5) 0.03311(10) Uani 1 1 d . . .
N1 N -0.0115(3) 0.43178(19) 0.85029(18) 0.0374(4) Uani 1 1 d . . .
H1A H -0.1018 0.4115 0.7943 0.045 Uiso 0.50 1 calc PR A 2
H1B H 0.0722 0.4436 0.8414 0.045 Uiso 0.50 1 calc PR A 1
C1 C 0.1773(4) 0.3249(4) 1.1600(3) 0.0574(8) Uani 1 1 d . . .
C2 C 0.3124(6) 0.3978(5) 1.1998(5) 0.095(2) Uani 1 1 d . C .
H2 H 0.3232 0.4503 1.1611 0.114 Uiso 1 1 calc R . .
C3 C 0.4415(5) 0.4036(5) 1.2952(4) 0.0774(13) Uani 1 1 d . . .
H3 H 0.5417 0.4298 1.3027 0.093 Uiso 1 1 calc R B 1
C7 C 0.0115(6) 0.1987(3) 0.9313(3) 0.0631(10) Uani 1 1 d . . .
C13 C -0.1608(4) 0.2608(4) 1.0539(4) 0.0652(11) Uani 1 1 d D . .
C4B C 0.4253(12) 0.3739(9) 1.3721(7) 0.075(3) Uani 0.50 1 d P C 1
H4B H 0.5126 0.3814 1.4372 0.090 Uiso 0.50 1 calc PR C 1
C5B C 0.2746(13) 0.3295(8) 1.3584(6) 0.075(3) Uani 0.50 1 d P C 1
H5B H 0.2588 0.3126 1.4157 0.089 Uiso 0.50 1 calc PR C 1
C6B C 0.1481(9) 0.3112(6) 1.2559(5) 0.0538(14) Uani 0.50 1 d P C 1
H6B H 0.0459 0.2906 1.2469 0.065 Uiso 0.50 1 calc PR C 1
C8B C -0.0819(8) 0.1648(5) 0.8330(5) 0.0491(12) Uani 0.50 1 d P C 1
H8B H -0.1650 0.2025 0.8108 0.059 Uiso 0.50 1 calc PR C 1
C9B C -0.0749(12) 0.0773(7) 0.7534(6) 0.0613(18) Uani 0.50 1 d P C 1
H9B H -0.1556 0.0533 0.6826 0.074 Uiso 0.50 1 calc PR C 1
C10B C 0.0504(18) 0.0258(9) 0.7786(10) 0.074(3) Uani 0.50 1 d P C 1
H10B H 0.0553 -0.0330 0.7243 0.089 Uiso 0.50 1 calc PR C 1
C11B C 0.1738(13) 0.0601(8) 0.8861(9) 0.076(3) Uani 0.50 1 d P C 1
H11B H 0.2591 0.0242 0.9028 0.091 Uiso 0.50 1 calc PR C 1
C12B C 0.1650(8) 0.1486(6) 0.9658(6) 0.0552(15) Uani 0.50 1 d P C 1
H12B H 0.2460 0.1769 1.0365 0.066 Uiso 0.50 1 calc PR C 1
C14B C -0.2639(9) 0.3061(7) 1.0637(9) 0.062(2) Uani 0.50 1 d PD C 1
H14B H -0.2611 0.3841 1.0609 0.074 Uiso 0.50 1 calc PR C 1
C18B C -0.1832(9) 0.1227(6) 1.0350(8) 0.0601(17) Uani 0.50 1 d P C 1
H18B H -0.1167 0.0804 1.0167 0.072 Uiso 0.50 1 calc PR C 1
C15B C -0.3851(12) 0.2510(10) 1.0787(14) 0.084(4) Uani 0.50 1 d PD C 1
H15B H -0.4510 0.2950 1.0958 0.100 Uiso 0.50 1 calc PR C 1
C16B C -0.4087(9) 0.1329(11) 1.0685(9) 0.077(3) Uani 0.50 1 d P C 1
H16B H -0.4932 0.0959 1.0759 0.092 Uiso 0.50 1 calc PR C 1
C17B C -0.3087(10) 0.0674(8) 1.0474(10) 0.075(3) Uani 0.50 1 d P C 1
H17B H -0.3247 -0.0134 1.0414 0.090 Uiso 0.50 1 calc PR C 1
O1B O -0.2702(5) 0.3579(4) 0.7825(4) 0.0489(9) Uani 0.50 1 d P D 1
C21B C -0.1408(6) 0.3711(5) 0.7677(4) 0.0428(10) Uani 0.50 1 d P D 1
C22B C -0.1464(11) 0.3099(12) 0.6604(6) 0.083(3) Uani 0.50 1 d P D 1
H22D H -0.0428 0.3241 0.6650 0.125 Uiso 0.50 1 calc PR D 1
H22E H -0.2143 0.3404 0.6046 0.125 Uiso 0.50 1 calc PR D 1
H22F H -0.1858 0.2260 0.6425 0.125 Uiso 0.50 1 calc PR D 1
C23B C -0.4197(9) 0.2968(10) 0.6933(8) 0.077(3) Uani 0.50 1 d P D 1
H23D H -0.4205 0.3039 0.6260 0.115 Uiso 0.50 1 calc PR D 1
H23E H -0.5006 0.3312 0.7041 0.115 Uiso 0.50 1 calc PR D 1
H23F H -0.4383 0.2143 0.6902 0.115 Uiso 0.50 1 calc PR D 1
Cl1B Cl 0.2861(2) 0.4108(2) 0.79615(16) 0.0616(4) Uani 0.50 1 d P E 1
C4A C 0.1979(10) 0.2043(7) 1.1718(7) 0.0586(16) Uani 0.50 1 d P C 2
H4A H 0.1219 0.1361 1.1243 0.070 Uiso 0.50 1 calc PR C 2
C5A C 0.3342(12) 0.1985(10) 1.2559(9) 0.074(2) Uani 0.50 1 d P C 2
H5A H 0.3475 0.1258 1.2692 0.089 Uiso 0.50 1 calc PR C 2
C6A C 0.4508(12) 0.2990(13) 1.3203(9) 0.084(3) Uani 0.50 1 d P C 2
H6A H 0.5368 0.2953 1.3816 0.101 Uiso 0.50 1 calc PR C 2
C8A C -0.1325(10) 0.0919(6) 0.8761(7) 0.0607(18) Uani 0.50 1 d P C 2
H8A H -0.2115 0.0891 0.8987 0.073 Uiso 0.50 1 calc PR C 2
C9A C -0.1382(12) 0.0024(7) 0.7929(10) 0.079(3) Uani 0.50 1 d P C 2
H9A H -0.2139 -0.0679 0.7655 0.095 Uiso 0.50 1 calc PR C 2
C10A C -0.0353(19) 0.0141(13) 0.7495(11) 0.084(3) Uani 0.50 1 d P C 2
H10A H -0.0470 -0.0435 0.6879 0.100 Uiso 0.50 1 calc PR C 2
C11A C 0.0922(14) 0.1173(9) 0.8007(9) 0.074(2) Uani 0.50 1 d P C 2
H11A H 0.1698 0.1247 0.7770 0.089 Uiso 0.50 1 calc PR C 2
C12A C 0.0961(9) 0.2047(6) 0.8853(6) 0.0524(13) Uani 0.50 1 d P C 2
H12A H 0.1702 0.2754 0.9101 0.063 Uiso 0.50 1 calc PR C 2
C14A C -0.1469(9) 0.2651(7) 1.1619(7) 0.0573(15) Uani 0.50 1 d P C 2
H14A H -0.0479 0.2829 1.2206 0.069 Uiso 0.50 1 calc PR C 2
C15A C -0.2788(12) 0.2429(9) 1.1790(8) 0.072(2) Uani 0.50 1 d P C 2
H15A H -0.2673 0.2342 1.2462 0.086 Uiso 0.50 1 calc PR C 2
C16A C -0.4221(10) 0.2337(9) 1.1011(9) 0.070(2) Uani 0.50 1 d P C 2
H16A H -0.5091 0.2150 1.1136 0.084 Uiso 0.50 1 calc PR C 2
C17A C -0.4428(9) 0.2519(10) 1.0017(10) 0.069(2) Uani 0.50 1 d P C 2
H17A H -0.5417 0.2504 0.9488 0.083 Uiso 0.50 1 calc PR C 2
C18A C -0.3102(8) 0.2723(8) 0.9839(7) 0.0577(16) Uani 0.50 1 d P C 2
H18A H -0.3210 0.2950 0.9220 0.069 Uiso 0.50 1 calc PR C 2
O1A O 0.2474(6) 0.4465(5) 0.9220(4) 0.0521(10) Uani 0.50 1 d P D 2
C21A C 0.1110(7) 0.4172(5) 0.8349(5) 0.0415(10) Uani 0.50 1 d P D 2
C22A C 0.0984(12) 0.3673(9) 0.7227(7) 0.067(2) Uani 0.50 1 d P D 2
H22A H 0.1232 0.2903 0.7160 0.101 Uiso 0.50 1 calc PR D 2
H22B H 0.1705 0.4193 0.7111 0.101 Uiso 0.50 1 calc PR D 2
H22C H -0.0066 0.3602 0.6690 0.101 Uiso 0.50 1 calc PR D 2
C23A C 0.3908(11) 0.4379(12) 0.9137(11) 0.086(3) Uani 0.50 1 d P D 2
H23A H 0.3929 0.3556 0.8905 0.130 Uiso 0.50 1 calc PR D 2
H23B H 0.4783 0.4760 0.9837 0.130 Uiso 0.50 1 calc PR D 2
H23C H 0.3971 0.4762 0.8612 0.130 Uiso 0.50 1 calc PR D 2
Cl1A Cl -0.3235(2) 0.30437(17) 0.63155(15) 0.0631(4) Uani 0.50 1 d P F 2

loop_
_atom_site_aniso_label
_atom_site_aniso_U_11
_atom_site_aniso_U_22
_atom_site_aniso_U_33
_atom_site_aniso_U_23
_atom_site_aniso_U_13
_atom_site_aniso_U_12
Pt1 0.02854(5) 0.03104(5) 0.02682(5) 0.00702(3) 0.01108(4) 0.00604(3)
P1 0.0332(2) 0.0323(2) 0.0330(2) 0.00939(19) 0.0140(2) 0.00683(18)
N1 0.0386(9) 0.0407(9) 0.0313(8) 0.0086(7) 0.0150(7) 0.0090(7)
C1 0.0398(12) 0.0704(19) 0.0592(18) 0.0401(16) 0.0096(12) 0.0079(12)
C2 0.063(2) 0.091(3) 0.079(3) 0.046(3) -0.020(2) -0.019(2)
C3 0.0509(18) 0.088(3) 0.059(2) 0.009(2) -0.0027(16) 0.0135(19)
C7 0.117(3) 0.0363(12) 0.0503(17) 0.0127(11) 0.049(2) 0.0245(15)
C13 0.0364(12) 0.097(3) 0.071(2) 0.054(2) 0.0194(13) 0.0068(14)
C4B 0.069(5) 0.075(5) 0.046(4) 0.012(3) -0.005(3) 0.020(4)
C5B 0.093(6) 0.070(4) 0.034(3) 0.018(3) 0.003(3) 0.005(4)
C6B 0.064(4) 0.056(3) 0.039(3) 0.018(2) 0.019(3) 0.008(3)
C8B 0.051(3) 0.047(3) 0.035(2) 0.0074(19) 0.008(2) 0.009(2)
C9B 0.085(5) 0.045(3) 0.041(3) 0.005(2) 0.022(3) 0.009(3)
C10B 0.103(8) 0.054(4) 0.068(6) -0.009(4) 0.055(6) 0.009(5)
C11B 0.077(5) 0.065(4) 0.077(6) -0.008(4) 0.039(5) 0.023(4)
C12B 0.048(3) 0.055(3) 0.052(3) 0.000(2) 0.018(3) 0.018(2)
C14B 0.053(3) 0.054(3) 0.095(7) 0.022(4) 0.047(4) 0.013(3)
C18B 0.050(3) 0.046(3) 0.085(5) 0.022(3) 0.031(3) 0.006(2)
C15B 0.056(5) 0.085(6) 0.139(12) 0.042(7) 0.067(7) 0.014(4)
C16B 0.046(3) 0.103(7) 0.087(6) 0.046(5) 0.030(4) -0.003(4)
C17B 0.051(3) 0.068(4) 0.103(7) 0.049(5) 0.021(4) -0.002(3)
O1B 0.0345(16) 0.061(2) 0.042(2) 0.0044(17) 0.0151(15) 0.0032(15)
C21B 0.040(2) 0.050(2) 0.035(2) 0.0046(18) 0.0173(18) 0.0055(18)
C22B 0.063(4) 0.133(9) 0.034(3) -0.008(4) 0.023(3) 0.005(5)
C23B 0.042(3) 0.090(6) 0.061(4) -0.005(4) 0.007(3) -0.007(3)
Cl1B 0.0506(7) 0.0803(11) 0.0533(8) 0.0093(7) 0.0283(7) 0.0109(7)
C4A 0.058(4) 0.059(3) 0.066(4) 0.033(3) 0.025(3) 0.021(3)
C5A 0.066(5) 0.091(6) 0.080(6) 0.054(5) 0.027(4) 0.036(4)
C6A 0.058(4) 0.142(10) 0.061(5) 0.052(6) 0.018(4) 0.047(5)
C8A 0.062(4) 0.041(3) 0.070(4) -0.004(3) 0.031(3) 0.006(2)
C9A 0.072(5) 0.045(3) 0.093(7) -0.015(4) 0.030(5) 0.006(3)
C10A 0.092(8) 0.074(7) 0.064(6) -0.010(5) 0.028(6) 0.022(7)
C11A 0.093(6) 0.073(5) 0.074(6) 0.015(4) 0.052(5) 0.042(5)
C12A 0.056(3) 0.049(3) 0.059(4) 0.008(2) 0.034(3) 0.017(2)
C14A 0.054(3) 0.069(4) 0.057(4) 0.021(3) 0.031(3) 0.015(3)
C15A 0.077(5) 0.092(6) 0.070(5) 0.025(4) 0.054(5) 0.018(4)
C16A 0.051(4) 0.079(5) 0.092(6) 0.023(4) 0.048(4) 0.002(3)
C17A 0.035(3) 0.090(6) 0.076(5) 0.020(5) 0.023(3) 0.006(3)
C18A 0.040(3) 0.083(5) 0.055(4) 0.027(3) 0.023(3) 0.009(3)
O1A 0.043(2) 0.062(2) 0.050(2) 0.0115(19) 0.0221(18) 0.0136(18)
C21A 0.049(3) 0.039(2) 0.041(2) 0.0113(18) 0.024(2) 0.0123(18)
C22A 0.076(5) 0.092(6) 0.049(4) 0.020(4) 0.040(4) 0.025(4)
C23A 0.051(4) 0.110(8) 0.097(8) 0.017(6) 0.035(5) 0.028(4)
Cl1A 0.0612(9) 0.0594(8) 0.0459(7) 0.0079(6) 0.0072(7) 0.0060(7)

loop_
_atom_type_symbol
_atom_type_description
_atom_type_scat_dispersion_real
_atom_type_scat_dispersion_imag
_atom_type_scat_source
C C 0.0033 0.0016 'International Tables Vol C Tables 4.2.6.8 and 6.1.1.4'
H H 0.0000 0.0000 'International Tables Vol C Tables 4.2.6.8 and 6.1.1.4'
N N 0.0061 0.0033 'International Tables Vol C Tables 4.2.6.8 and 6.1.1.4'
O O 0.0106 0.0060 'International Tables Vol C Tables 4.2.6.8 and 6.1.1.4'
P P 0.1023 0.0942 'International Tables Vol C Tables 4.2.6.8 and 6.1.1.4'
Pt Pt -1.7033 8.3905 'International Tables Vol C Tables 4.2.6.8 and 6.1.1.4'
Cl Cl 0.1484 0.1585 'International Tables Vol C Tables 4.2.6.8 and 6.1.1.4'

loop_
_geom_angle_atom_site_label_1
_geom_angle_atom_site_label_2
_geom_angle_atom_site_label_3
_geom_angle
_geom_angle_site_symmetry_1
_geom_angle_site_symmetry_3
N1 Pt1 N1 180.000(1) . 2_567
N1 Pt1 P1 87.93(7) . 2_567
N1 Pt1 P1 92.07(7) 2_567 2_567
N1 Pt1 P1 92.07(7) . .
N1 Pt1 P1 87.93(7) 2_567 .
P1 Pt1 P1 180.0 2_567 .
C13 P1 C1 106.22(16) . .
C13 P1 C7 104.7(2) . .
C1 P1 C7 105.0(2) . .
C13 P1 Pt1 112.34(15) . .
C1 P1 Pt1 112.52(12) . .
C7 P1 Pt1 115.26(11) . .
C21B N1 Pt1 121.9(3) . .
C21A N1 Pt1 123.0(3) . .
C2 C1 C4A 110.8(5) . .
C2 C1 C6B 107.2(5) . .
C2 C1 P1 125.6(3) . .
C4A C1 P1 112.2(4) . .
C6B C1 P1 116.6(4) . .
C1 C2 C3 125.1(5) . .
C4B C3 C2 121.0(7) . .
C6A C3 C2 114.9(6) . .
C12A C7 C8A 116.7(5) . .
C8B C7 C12B 116.7(5) . .
C8A C7 C12B 108.3(4) . .
C12A C7 P1 126.4(4) . .
C8B C7 P1 127.0(5) . .
C8A C7 P1 115.1(4) . .
C12B C7 P1 115.6(4) . .
C18A C13 C14A 111.9(5) . .
C14B C13 C18B 117.3(5) . .
C14B C13 P1 132.0(4) . .
C18A C13 P1 119.3(3) . .
C14A C13 P1 120.5(4) . .
C18B C13 P1 109.9(4) . .
C3 C4B C5B 119.2(7) . .
C6B C5B C4B 118.1(8) . .
C5B C6B C1 120.2(7) . .
C7 C8B C9B 126.5(7) . .
C10B C9B C8B 119.6(8) . .
C9B C10B C11B 121.1(8) . .
C12B C11B C10B 118.6(9) . .
C11B C12B C7 117.0(7) . .
C13 C14B C15B 125.2(8) . .
C17B C18B C13 116.0(7) . .
C16B C15B C14B 120.4(9) . .
C15B C16B C17B 120.5(7) . .
C16B C17B C18B 119.7(8) . .
C21B O1B C23B 121.2(6) . .
N1 C21B O1B 117.9(5) . .
N1 C21B C22B 122.0(5) . .
O1B C21B C22B 120.0(6) . .
C5A C4A C1 117.2(8) . .
C6A C5A C4A 120.8(9) . .
C3 C6A C5A 120.6(7) . .
C9A C8A C7 117.3(7) . .
C10A C9A C8A 121.2(9) . .
C9A C10A C11A 118.8(9) . .
C12A C11A C10A 118.2(9) . .
C7 C12A C11A 126.4(7) . .
C15A C14A C13 121.0(7) . .
C16A C15A C14A 121.4(9) . .
C15A C16A C17A 120.8(8) . .
C16A C17A C18A 117.7(9) . .
C17A C18A C13 124.0(8) . .
C21A O1A C23A 121.9(7) . .
N1 C21A O1A 117.4(5) . .
N1 C21A C22A 121.6(6) . .
O1A C21A C22A 121.0(6) . .

loop_
_geom_bond_atom_site_label_1
_geom_bond_atom_site_label_2
_geom_bond_distance
_geom_bond_site_symmetry_2
Pt1 N1 2.021(2) .
Pt1 N1 2.021(2) 2_567
Pt1 P1 2.3265(6) 2_567
Pt1 P1 2.3265(6) .
P1 C13 1.802(3) .
P1 C1 1.803(3) .
P1 C7 1.811(3) .
N1 C21B 1.288(6) .
N1 C21A 1.297(6) .
C1 C2 1.299(5) .
C1 C4A 1.495(8) .
C1 C6B 1.511(8) .
C2 C3 1.383(6) .
C3 C4B 1.260(13) .
C3 C6A 1.360(15) .
C7 C12A 1.225(8) .
C7 C8B 1.238(7) .
C7 C8A 1.555(8) .
C7 C12B 1.575(9) .
C13 C14B 1.212(8) .
C13 C18A 1.409(8) .
C13 C14A 1.447(9) .
C13 C18B 1.572(8) .
C4B C5B 1.399(17) .
C5B C6B 1.401(10) .
C8B C9B 1.371(11) .
C9B C10B 1.357(18) .
C10B C11B 1.415(18) .
C11B C12B 1.387(10) .
C14B C15B 1.378(10) .
C18B C17B 1.394(10) .
C15B C16B 1.356(16) .
C16B C17B 1.375(17) .
O1B C21B 1.333(7) .
O1B C23B 1.433(8) .
C21B C22B 1.490(9) .
C4A C5A 1.377(12) .
C5A C6A 1.376(18) .
C8A C9A 1.367(11) .
C9A C10A 1.36(2) .
C10A C11A 1.440(18) .
C11A C12A 1.373(10) .
C14A C15A 1.384(10) .
C15A C16A 1.334(15) .
C16A C17A 1.389(15) .
C17A C18A 1.393(10) .
O1A C21A 1.316(8) .
O1A C23A 1.434(10) .
C21A C22A 1.497(9) .

loop_
_platon_squeeze_void_nr
_platon_squeeze_void_average_x
_platon_squeeze_void_average_y
_platon_squeeze_void_average_z
_platon_squeeze_void_volume
_platon_squeeze_void_count_electrons
_platon_squeeze_void_content
1 -0.009 0.006 0.500 344 183 ' '
